data_2228099
loop_
_publ_author_name
'Tan, Kong Wai'
'Maah, M. Jamil'
'Ng, Seik Weng'

_publ_section_title
;
 5-Ethyl-5-methyl-4-phenyl-5<i>H</i>-1,2,4-triazol-3(4<i>H</i>)-thione
;
_journal_coeditor_code XU5008
_journal_issue 9
_journal_name_full 'Acta Crystallographica Section E'
_journal_page_first o2224
_journal_paper_doi 10.1107/S1600536810030503
_journal_volume 66
_journal_year 2010
_chemical_formula_iupac 'C11 H13 N3 S'
_chemical_formula_moiety 'C11 H13 N3 S'
_chemical_formula_sum 'C11 H13 N3 S'
_chemical_formula_weight 219.30
_chemical_name_systematic
;
5-Ethyl-5-methyl-4-phenyl-5<i>H</i>-1,2,4-triazol-3(4<i>H</i>)-thione
;
_space_group_IT_number 114
_symmetry_cell_setting tetragonal
_symmetry_space_group_name_Hall 'P -4 2n'
_symmetry_space_group_name_H-M 'P -4 21 c'
_atom_sites_solution_hydrogens geom
_atom_sites_solution_primary direct
_atom_sites_solution_secondary difmap
_audit_creation_method SHELXL-97
_cell_angle_alpha 90.00
_cell_angle_beta 90.00
_cell_angle_gamma 90.00
_cell_formula_units_Z 8
_cell_length_a 17.962(4)
_cell_length_b 17.962
_cell_length_c 6.9992(14)
_cell_measurement_reflns_used 926
_cell_measurement_temperature 100(2)
_cell_measurement_theta_max 18.5
_cell_measurement_theta_min 2.5
_cell_volume 2258.2(7)
_computing_cell_refinement 'SAINT (Bruker, 2009)'
_computing_data_collection 'APEX2 (Bruker, 2009)'
_computing_data_reduction 'SAINT (Bruker, 2009)'
_computing_molecular_graphics 'X-SEED (Barbour, 2001)'
_computing_publication_material 'publCIF (Westrip, 2010)'
_computing_structure_refinement 'SHELXL97 (Sheldrick, 2008)'
_computing_structure_solution 'SHELXS97 (Sheldrick, 2008)'
_diffrn_ambient_temperature 100(2)
_diffrn_measured_fraction_theta_full 0.997
_diffrn_measured_fraction_theta_max 0.997
_diffrn_measurement_device_type 'Bruker SMART APEX diffractometer'
_diffrn_measurement_method '\w scans'
_diffrn_radiation_monochromator graphite
_diffrn_radiation_source 'fine-focus sealed tube'
_diffrn_radiation_type MoK\a
_diffrn_radiation_wavelength 0.71073
_diffrn_reflns_av_R_equivalents 0.0865
_diffrn_reflns_av_sigmaI/netI 0.0659
_diffrn_reflns_limit_h_max 20
_diffrn_reflns_limit_h_min -21
_diffrn_reflns_limit_k_max 21
_diffrn_reflns_limit_k_min -21
_diffrn_reflns_limit_l_max 5
_diffrn_reflns_limit_l_min -8
_diffrn_reflns_number 10418
_diffrn_reflns_theta_full 25.00
_diffrn_reflns_theta_max 25.00
_diffrn_reflns_theta_min 2.27
_diffrn_standards_decay_% 0
_diffrn_standards_interval_count 0
_diffrn_standards_interval_time 0
_diffrn_standards_number 0
_exptl_absorpt_coefficient_mu 0.257
_exptl_absorpt_correction_T_max 0.9873
_exptl_absorpt_correction_T_min 0.9269
_exptl_absorpt_correction_type multi-scan
_exptl_absorpt_process_details '(SADABS; Sheldrick, 1996)'
_exptl_crystal_colour Orange
_exptl_crystal_density_diffrn 1.290
_exptl_crystal_density_method 'not measured'
_exptl_crystal_description Prism
_exptl_crystal_F_000 928
_exptl_crystal_size_max 0.30
_exptl_crystal_size_mid 0.05
_exptl_crystal_size_min 0.05
_refine_diff_density_max 0.689
_refine_diff_density_min -0.307
_refine_ls_abs_structure_details 'Flack (1983), 837 Friedel pairs'
_refine_ls_abs_structure_Flack -0.2(2)
_refine_ls_extinction_method none
_refine_ls_goodness_of_fit_ref 1.069
_refine_ls_hydrogen_treatment constr
_refine_ls_matrix_type full
_refine_ls_number_parameters 136
_refine_ls_number_reflns 1987
_refine_ls_number_restraints 0
_refine_ls_restrained_S_all 1.069
_refine_ls_R_factor_all 0.0893
_refine_ls_R_factor_gt 0.0654
_refine_ls_shift/su_max 0.001
_refine_ls_shift/su_mean 0.001
_refine_ls_structure_factor_coef Fsqd
_refine_ls_weighting_details 'calc w=1/[\s^2^(Fo^2^)+(0.0992P)^2^+1.8759P] where P=(Fo^2^+2Fc^2^)/3'
_refine_ls_weighting_scheme calc
_refine_ls_wR_factor_gt 0.1690
_refine_ls_wR_factor_ref 0.1855
_reflns_number_gt 1546
_reflns_number_total 1987
_reflns_threshold_expression I>2\s(I)
_cod_data_source_file xu5008.cif
_cod_data_source_block I
_cod_original_cell_volume 2258.2(6)
_cod_database_code 2228099
_cod_database_fobs_code 2228099

loop_
_symmetry_equiv_pos_as_xyz
'x, y, z'
'-x, -y, z'
'y, -x, -z'
'-y, x, -z'
'-x+1/2, y+1/2, -z+1/2'
'x+1/2, -y+1/2, -z+1/2'
'-y+1/2, -x+1/2, z+1/2'
'y+1/2, x+1/2, z+1/2'

loop_
_atom_site_type_symbol
_atom_site_label
_atom_site_fract_x
_atom_site_fract_y
_atom_site_fract_z
_atom_site_U_iso_or_equiv
_atom_site_adp_type
_atom_site_calc_flag
_atom_site_refinement_flags
_atom_site_occupancy
_atom_site_disorder_assembly
_atom_site_disorder_group
S S1 0.47452(8) 0.23341(7) 1.2411(2) 0.0351(4) Uani d . 1 . .
N N1 0.4463(3) 0.2810(3) 0.8841(6) 0.0351(11) Uani d . 1 . .
N N2 0.4094(3) 0.3589(3) 1.1143(7) 0.0531(15) Uani d . 1 . .
N N3 0.3934(3) 0.3924(3) 0.9623(8) 0.0511(14) Uani d . 1 . .
C C1 0.4778(3) 0.2198(2) 0.7806(6) 0.0237(10) Uani d . 1 . .
C C2 0.5518(3) 0.2275(3) 0.7230(8) 0.0353(13) Uani d . 1 . .
H H2 0.5801 0.2706 0.7530 0.042 Uiso calc R 1 . .
C C3 0.5823(3) 0.1677(3) 0.6175(9) 0.0441(15) Uani d . 1 . .
H H3 0.6323 0.1704 0.5738 0.053 Uiso calc R 1 . .
C C4 0.5409(4) 0.1065(3) 0.5785(8) 0.0480(17) Uani d . 1 . .
H H4 0.5623 0.0671 0.5066 0.058 Uiso calc R 1 . .
C C5 0.4687(4) 0.1003(3) 0.6404(8) 0.0435(15) Uani d . 1 . .
H H5 0.4406 0.0568 0.6136 0.052 Uiso calc R 1 . .
C C6 0.4381(3) 0.1576(3) 0.7413(9) 0.0351(12) Uani d . 1 . .
H H6 0.3881 0.1537 0.7846 0.042 Uiso calc R 1 . .
C C7 0.4431(3) 0.2869(3) 1.0741(7) 0.0371(14) Uani d . 1 . .
C C8 0.4127(3) 0.3477(3) 0.7940(8) 0.0398(14) Uani d . 1 . .
C C9 0.4652(4) 0.3911(3) 0.6695(9) 0.0525(17) Uani d . 1 . .
H H9A 0.5098 0.4041 0.7429 0.079 Uiso calc R 1 . .
H H9B 0.4407 0.4367 0.6254 0.079 Uiso calc R 1 . .
H H9C 0.4794 0.3607 0.5590 0.079 Uiso calc R 1 . .
C C10 0.3418(3) 0.3257(4) 0.6851(9) 0.0528(18) Uani d . 1 . .
H H10A 0.3210 0.3707 0.6231 0.063 Uiso calc R 1 . .
H H10B 0.3554 0.2902 0.5828 0.063 Uiso calc R 1 . .
C C11 0.2824(4) 0.2911(5) 0.8070(11) 0.073(2) Uani d . 1 . .
H H11A 0.2391 0.2789 0.7276 0.109 Uiso calc R 1 . .
H H11B 0.2675 0.3262 0.9072 0.109 Uiso calc R 1 . .
H H11C 0.3017 0.2455 0.8659 0.109 Uiso calc R 1 . .

loop_
_atom_site_aniso_label
_atom_site_aniso_U_11
_atom_site_aniso_U_22
_atom_site_aniso_U_33
_atom_site_aniso_U_12
_atom_site_aniso_U_13
_atom_site_aniso_U_23
S1 0.0531(8) 0.0347(6) 0.0174(6) -0.0009(6) -0.0038(7) 0.0016(7)
N1 0.051(3) 0.033(2) 0.021(2) 0.014(2) -0.004(2) -0.001(2)
N2 0.069(4) 0.058(3) 0.033(3) 0.025(3) -0.008(3) -0.007(3)
N3 0.058(3) 0.048(3) 0.047(3) 0.010(3) -0.015(3) -0.009(3)
C1 0.035(2) 0.024(2) 0.012(2) 0.0085(19) -0.006(2) 0.000(2)
C2 0.042(3) 0.031(3) 0.032(3) -0.009(2) -0.009(3) 0.000(3)
C3 0.036(3) 0.055(4) 0.041(4) 0.012(3) 0.015(3) 0.008(3)
C4 0.088(5) 0.034(3) 0.022(3) 0.023(3) 0.001(3) 0.002(3)
C5 0.072(4) 0.029(3) 0.029(3) -0.006(3) -0.010(3) -0.003(2)
C6 0.038(3) 0.038(3) 0.030(3) -0.001(2) 0.006(3) 0.001(3)
C7 0.053(4) 0.042(3) 0.016(3) 0.019(2) -0.002(2) -0.008(2)
C8 0.044(3) 0.039(3) 0.037(4) 0.006(2) -0.001(3) -0.001(3)
C9 0.059(4) 0.048(3) 0.051(4) -0.006(3) -0.019(3) 0.021(3)
C10 0.047(4) 0.066(4) 0.046(4) 0.004(3) -0.003(3) -0.009(3)
C11 0.045(4) 0.101(6) 0.072(6) -0.004(4) -0.009(4) -0.012(5)

loop_
_atom_type_symbol
_atom_type_description
_atom_type_scat_dispersion_real
_atom_type_scat_dispersion_imag
_atom_type_scat_source
C C 0.0033 0.0016 'International Tables Vol C Tables 4.2.6.8 and 6.1.1.4'
H H 0.0000 0.0000 'International Tables Vol C Tables 4.2.6.8 and 6.1.1.4'
N N 0.0061 0.0033 'International Tables Vol C Tables 4.2.6.8 and 6.1.1.4'
S S 0.1246 0.1234 'International Tables Vol C Tables 4.2.6.8 and 6.1.1.4'

loop_
_geom_angle_atom_site_label_1
_geom_angle_atom_site_label_2
_geom_angle_atom_site_label_3
_geom_angle_site_symmetry_1
_geom_angle_site_symmetry_3
_geom_angle
_geom_angle_publ_flag
C7 N1 C1 . . 125.5(5) ?
C7 N1 C8 . . 110.0(5) ?
C1 N1 C8 . . 124.5(4) ?
N3 N2 C7 . . 110.9(5) ?
N2 N3 C8 . . 111.4(4) ?
C6 C1 C2 . . 121.7(4) ?
C6 C1 N1 . . 121.8(5) ?
C2 C1 N1 . . 116.5(4) ?
C1 C2 C3 . . 116.4(5) ?
C1 C2 H2 . . 121.8 ?
C3 C2 H2 . . 121.8 ?
C4 C3 C2 . . 120.6(5) ?
C4 C3 H3 . . 119.7 ?
C2 C3 H3 . . 119.7 ?
C3 C4 C5 . . 121.4(5) ?
C3 C4 H4 . . 119.3 ?
C5 C4 H4 . . 119.3 ?
C6 C5 C4 . . 119.0(5) ?
C6 C5 H5 . . 120.5 ?
C4 C5 H5 . . 120.5 ?
C1 C6 C5 . . 121.0(5) ?
C1 C6 H6 . . 119.5 ?
C5 C6 H6 . . 119.5 ?
N1 C7 N2 . . 106.3(5) ?
N1 C7 S1 . . 131.2(5) ?
N2 C7 S1 . . 122.3(4) ?
N3 C8 N1 . . 101.3(4) ?
N3 C8 C9 . . 109.3(5) ?
N1 C8 C9 . . 114.2(5) ?
N3 C8 C10 . . 110.1(5) ?
N1 C8 C10 . . 109.9(5) ?
C9 C8 C10 . . 111.5(5) ?
C8 C9 H9A . . 109.5 ?
C8 C9 H9B . . 109.5 ?
H9A C9 H9B . . 109.5 ?
C8 C9 H9C . . 109.5 ?
H9A C9 H9C . . 109.5 ?
H9B C9 H9C . . 109.5 ?
C11 C10 C8 . . 114.4(6) ?
C11 C10 H10A . . 108.7 ?
C8 C10 H10A . . 108.7 ?
C11 C10 H10B . . 108.7 ?
C8 C10 H10B . . 108.7 ?
H10A C10 H10B . . 107.6 ?
C10 C11 H11A . . 109.5 ?
C10 C11 H11B . . 109.5 ?
H11A C11 H11B . . 109.5 ?
C10 C11 H11C . . 109.5 ?
H11A C11 H11C . . 109.5 ?
H11B C11 H11C . . 109.5 ?

loop_
_geom_bond_atom_site_label_1
_geom_bond_atom_site_label_2
_geom_bond_site_symmetry_2
_geom_bond_distance
_geom_bond_publ_flag
S1 C7 . 1.614(5) ?
N1 C7 . 1.335(7) ?
N1 C1 . 1.433(6) ?
N1 C8 . 1.483(7) ?
N2 N3 . 1.255(7) ?
N2 C7 . 1.456(7) ?
N3 C8 . 1.466(8) ?
C1 C6 . 1.355(7) ?
C1 C2 . 1.396(7) ?
C2 C3 . 1.415(8) ?
C2 H2 . 0.9500 ?
C3 C4 . 1.355(9) ?
C3 H3 . 0.9500 ?
C4 C5 . 1.372(9) ?
C4 H4 . 0.9500 ?
C5 C6 . 1.364(8) ?
C5 H5 . 0.9500 ?
C6 H6 . 0.9500 ?
C8 C9 . 1.502(8) ?
C8 C10 . 1.535(8) ?
C9 H9A . 0.9800 ?
C9 H9B . 0.9800 ?
C9 H9C . 0.9800 ?
C10 C11 . 1.502(10) ?
C10 H10A . 0.9900 ?
C10 H10B . 0.9900 ?
C11 H11A . 0.9800 ?
C11 H11B . 0.9800 ?
C11 H11C . 0.9800 ?

loop_
_geom_hbond_atom_site_label_D
_geom_hbond_atom_site_label_H
_geom_hbond_atom_site_label_A
_geom_hbond_site_symmetry_A
_geom_hbond_distance_DH
_geom_hbond_distance_HA
_geom_hbond_distance_DA
_geom_hbond_angle_DHA
C9 H9A N2 4_657 0.98 2.56 3.519(9) 165

loop_
_geom_torsion_atom_site_label_1
_geom_torsion_atom_site_label_2
_geom_torsion_atom_site_label_3
_geom_torsion_atom_site_label_4
_geom_torsion_site_symmetry_1
_geom_torsion_site_symmetry_2
_geom_torsion_site_symmetry_3
_geom_torsion_site_symmetry_4
_geom_torsion
_geom_torsion_publ_flag
C7 N2 N3 C8 . . . . 0.9(7) ?
C7 N1 C1 C6 . . . . 85.0(7) ?
C8 N1 C1 C6 . . . . -95.6(6) ?
C7 N1 C1 C2 . . . . -94.8(7) ?
C8 N1 C1 C2 . . . . 84.7(6) ?
C6 C1 C2 C3 . . . . 1.5(7) ?
N1 C1 C2 C3 . . . . -178.8(4) ?
C1 C2 C3 C4 . . . . -0.7(8) ?
C2 C3 C4 C5 . . . . -0.5(9) ?
C3 C4 C5 C6 . . . . 0.9(9) ?
C2 C1 C6 C5 . . . . -1.1(8) ?
N1 C1 C6 C5 . . . . 179.1(5) ?
C4 C5 C6 C1 . . . . -0.1(9) ?
C1 N1 C7 N2 . . . . 177.8(5) ?
C8 N1 C7 N2 . . . . -1.8(7) ?
C1 N1 C7 S1 . . . . 2.9(10) ?
C8 N1 C7 S1 . . . . -176.6(5) ?
N3 N2 C7 N1 . . . . 0.5(7) ?
N3 N2 C7 S1 . . . . 175.9(5) ?
N2 N3 C8 N1 . . . . -1.9(6) ?
N2 N3 C8 C9 . . . . -122.7(6) ?
N2 N3 C8 C10 . . . . 114.5(6) ?
C7 N1 C8 N3 . . . . 2.2(6) ?
C1 N1 C8 N3 . . . . -177.3(5) ?
C7 N1 C8 C9 . . . . 119.6(6) ?
C1 N1 C8 C9 . . . . -60.0(7) ?
C7 N1 C8 C10 . . . . -114.3(5) ?
C1 N1 C8 C10 . . . . 66.2(7) ?
N3 C8 C10 C11 . . . . -50.8(8) ?
N1 C8 C10 C11 . . . . 60.0(7) ?
C9 C8 C10 C11 . . . . -172.4(6) ?

loop_
_cod_related_entry_id
_cod_related_entry_database
_cod_related_entry_code
1 ChemSpider 2987083
